data_1541134
loop_
_publ_author_name
'Pivan, J.Y.'
'Guerin, P.'
'Padiou, J.'
'Sergent, M.'

_publ_section_title
;
 Preparation and crystal structure of the semiconducting compound Sn4.2
 Si9 P16
;
_journal_name_full 'Journal of Solid State Chemistry'
_journal_page_first 26
_journal_page_last 32
_journal_volume 76
_journal_year 1988
_chemical_formula_sum 'P15.99 Si9 Sn4.2'
_chemical_name_systematic 'Si9 Sn4 P16'
_space_group_IT_number 146
_symmetry_space_group_name_Hall 'R 3'
_symmetry_space_group_name_H-M 'R 3 :H'
_cell_angle_alpha 90
_cell_angle_beta 90
_cell_angle_gamma 120
_cell_formula_units_Z 3
_cell_length_a 15.665
_cell_length_b 15.665
_cell_length_c 8.761
_cell_volume 1861.852
_citation_journal_id_ASTM JSSCBI
_cod_data_source_file Pivan_JSSCBI_1988_601.cif
_cod_data_source_block P15.99Si9Sn4.2
_cod_database_code 1541134

loop_
_symmetry_equiv_pos_as_xyz
x,y,z
-y,x-y,z
-x+y,-x,z
x+2/3,y+1/3,z+1/3
-y+2/3,x-y+1/3,z+1/3
-x+y+2/3,-x+1/3,z+1/3
x+1/3,y+2/3,z+2/3
-y+1/3,x-y+2/3,z+2/3
-x+y+1/3,-x+2/3,z+2/3

loop_
_atom_site_label
_atom_site_type_symbol
_atom_site_fract_x
_atom_site_fract_y
_atom_site_fract_z
_atom_site_occupancy
_atom_site_U_iso_or_equiv
P1 P 0.2311 0.962 0.47 1 0.0
Sn3 Sn 0.97023 0.7761 0.5097 1 0.0
Si3 Si 0.4052 0.2234 0.2236 1 0.0
Sn1 Sn 0 0 0 1 0.0
Sn2 Sn 0 0 0.5764 0.2 0.0
P3 P 0.6115 0.9101 0.4658 1 0.0
P6 P 0.085 0.079 0.267 0.33 0.0
P5 P 0.9207 0.4384 0.4781 1 0.0
Si2 Si 0.2336 0.8261 0.5542 1 0.0
Si1 Si 0.3805 0.0823 0.547 1 0.0
P2 P 0.4076 0.2312 0.4786 1 0.0
P4 P 0.8663 0.8835 0.7929 1 0.0
